data_7023922
loop_
_publ_author_name
'Zhou, Li'
'Wang, Chenggang'
'Zheng, Xiaofang'
'Tian, Zhengfang'
'Wen, Lili'
'Qu, Hua'
'Li, Dongfeng'

_publ_section_title
;
 New metal-organic frameworks based on 2,5-thiophenedicarboxylate and
 pyridine- or imidazole-based spacers: syntheses, topological structures,
 and properties.
;
_journal_issue 46
_journal_name_full 'Dalton transactions (Cambridge, England : 2003)'
_journal_page_first 16375
_journal_page_last 16386
_journal_paper_doi 10.1039/c3dt51905h
_journal_volume 42
_journal_year 2013
_chemical_formula_sum 'C99 H81 Co4 N17 O24 S4'
_chemical_formula_weight 2256.77
_chemical_name_systematic
; 
 ? 
;
_space_group_IT_number 1
_symmetry_cell_setting triclinic
_symmetry_space_group_name_Hall 'P 1'
_symmetry_space_group_name_H-M 'P 1'
_atom_sites_solution_hydrogens geom
_atom_sites_solution_primary direct
_atom_sites_solution_secondary difmap
_audit_creation_method SHELXL-97
_cell_angle_alpha 84.072(3)
_cell_angle_beta 85.182(3)
_cell_angle_gamma 79.138(3)
_cell_formula_units_Z 1
_cell_length_a 11.196(3)
_cell_length_b 13.020(3)
_cell_length_c 16.520(4)
_cell_measurement_reflns_used 20689
_cell_measurement_temperature 273(2)
_cell_measurement_theta_max 27.5
_cell_measurement_theta_min 2.2
_cell_volume 2347.2(10)
_computing_cell_refinement SMART
_computing_data_collection 'SMART (Bruker, 2000)'
_computing_data_reduction 'SAINT (Bruker, 2000)'
_computing_molecular_graphics SHELXTL
_computing_publication_material SHELXTL
_computing_structure_refinement SHELXTL
_computing_structure_solution 'SHELXTL (Bruker, 2000)'
_diffrn_ambient_temperature 273(2)
_diffrn_measured_fraction_theta_full 0.991
_diffrn_measured_fraction_theta_max 0.991
_diffrn_measurement_device_type 'Bruker APEX CCD'
_diffrn_radiation_monochromator graphite
_diffrn_radiation_source 'fine-focus sealed tube'
_diffrn_radiation_type MoK\a
_diffrn_radiation_wavelength 0.71073
_diffrn_reflns_av_R_equivalents 0.0000
_diffrn_reflns_av_unetI/netI 0.0544
_diffrn_reflns_limit_h_max 13
_diffrn_reflns_limit_h_min -13
_diffrn_reflns_limit_k_max 15
_diffrn_reflns_limit_k_min -15
_diffrn_reflns_limit_l_max 20
_diffrn_reflns_limit_l_min -20
_diffrn_reflns_number 16580
_diffrn_reflns_theta_full 25.50
_diffrn_reflns_theta_max 25.50
_diffrn_reflns_theta_min 1.24
_exptl_absorpt_coefficient_mu 0.872
_exptl_absorpt_correction_T_max 0.885
_exptl_absorpt_correction_T_min 0.840
_exptl_absorpt_correction_type multi-scan
_exptl_absorpt_process_details 'SADABS; Bruker, 2000'
_exptl_crystal_colour purple
_exptl_crystal_density_diffrn 1.597
_exptl_crystal_density_method 'not measured'
_exptl_crystal_description block
_exptl_crystal_F_000 1158
_exptl_crystal_size_max 0.20
_exptl_crystal_size_mid 0.18
_exptl_crystal_size_min 0.14
_refine_diff_density_max 0.580
_refine_diff_density_min -0.570
_refine_diff_density_rms 0.079
_refine_ls_abs_structure_details 'Flack H D (1983), Acta Cryst. A39, 876-881'
_refine_ls_abs_structure_Flack 0.037(7)
_refine_ls_extinction_method none
_refine_ls_goodness_of_fit_ref 1.084
_refine_ls_hydrogen_treatment mixed
_refine_ls_matrix_type full
_refine_ls_number_parameters 1288
_refine_ls_number_reflns 16580
_refine_ls_number_restraints 12
_refine_ls_restrained_S_all 1.084
_refine_ls_R_factor_all 0.0291
_refine_ls_R_factor_gt 0.0281
_refine_ls_shift/su_max 0.000
_refine_ls_shift/su_mean 0.000
_refine_ls_structure_factor_coef Fsqd
_refine_ls_weighting_details 'calc w=1/[\s^2^(Fo^2^)+(0.0498P)^2^+0.3223P] where P=(Fo^2^+2Fc^2^)/3'
_refine_ls_weighting_scheme calc
_refine_ls_wR_factor_gt 0.0896
_refine_ls_wR_factor_ref 0.0922
_reflns_number_gt 16032
_reflns_number_total 16580
_reflns_threshold_expression >2sigma(I)
_cod_data_source_file c3dt51905h.txt
_cod_data_source_block 4
_cod_depositor_comments
;
The following automatic conversions were performed:

'_symmetry_cell_setting' value 'Triclinic' changed to 'triclinic'
according to /home/saulius/struct/CIF-dictionaries/cif_core.dic
dictionary named 'cif_core.dic' version 2.4.2 from 2011-04-26.

Automatic conversion script
Id: cif_fix_values 1891 2012-01-12 08:04:46Z andrius 
;
_cod_original_cell_volume 2347.1(10)
_cod_original_sg_symbol_H-M P1
_cod_database_code 7023922

loop_
_symmetry_equiv_pos_as_xyz
'x, y, z'

loop_
_atom_site_label
_atom_site_type_symbol
_atom_site_fract_x
_atom_site_fract_y
_atom_site_fract_z
_atom_site_U_iso_or_equiv
_atom_site_adp_type
_atom_site_occupancy
_atom_site_symmetry_multiplicity
_atom_site_calc_flag
_atom_site_refinement_flags
Co1 Co 0.35783(3) 0.63629(3) -0.06508(2) 0.00999(9) Uani 1 1 d .
Co2 Co 0.44500(3) 0.71735(3) 0.13598(2) 0.01068(9) Uani 1 1 d .
Co3 Co 0.25004(3) 0.07919(3) 0.48157(2) 0.01028(9) Uani 1 1 d .
Co4 Co 0.34665(3) 0.14208(3) 0.67449(2) 0.00921(9) Uani 1 1 d .
N1 N 0.3764(2) 0.63543(19) -0.19299(15) 0.0130(5) Uani 1 1 d .
N2 N 0.4489(2) 0.65904(19) -0.31994(15) 0.0145(5) Uani 1 1 d .
N3 N 1.1232(2) 0.81907(19) -0.71417(15) 0.0135(5) Uani 1 1 d .
N4 N 1.2895(2) 0.79284(19) -0.79678(16) 0.0148(5) Uani 1 1 d .
N5 N 0.5720(2) 0.7816(2) 0.19150(15) 0.0147(5) Uani 1 1 d .
N6 N 0.7192(2) 0.86832(19) 0.20638(15) 0.0136(5) Uani 1 1 d .
N7 N 1.2981(2) 1.3249(2) -0.02564(16) 0.0148(5) Uani 1 1 d .
N8 N 1.3727(2) 1.47111(19) -0.04989(16) 0.0146(5) Uani 1 1 d .
N9 N 0.4874(2) 0.19854(19) 0.72628(15) 0.0123(5) Uani 1 1 d .
N10 N 0.6470(2) 0.27556(19) 0.72842(15) 0.0128(5) Uani 1 1 d .
N11 N 1.2084(2) 0.7612(2) 0.51440(15) 0.0138(5) Uani 1 1 d .
N12 N 1.2654(2) 0.9159(2) 0.48702(15) 0.0145(5) Uani 1 1 d .
N13 N 0.2016(2) 0.2280(2) 0.74123(15) 0.0144(5) Uani 1 1 d .
N14 N 0.0410(2) 0.26489(19) 0.82718(15) 0.0126(5) Uani 1 1 d .
N15 N -0.6419(2) 0.15572(19) 1.23344(15) 0.0139(5) Uani 1 1 d .
N16 N -0.7281(2) 0.1121(2) 1.35374(14) 0.0137(5) Uani 1 1 d .
O1 O 0.54333(19) 0.63048(17) -0.06555(13) 0.0155(4) Uani 1 1 d .
O2 O 0.58924(19) 0.63827(17) 0.06425(12) 0.0156(4) Uani 1 1 d .
O3 O 1.0937(2) 0.6683(2) 0.05514(14) 0.0216(5) Uani 1 1 d .
O4 O 1.1701(2) 0.64750(17) -0.07308(13) 0.0156(4) Uani 1 1 d .
O5 O 0.4608(2) 0.59328(17) 0.22875(13) 0.0178(5) Uani 1 1 d .
O6 O 0.3243(2) 0.50257(16) 0.19559(12) 0.0179(5) Uani 1 1 d .
O7 O 0.35091(19) 0.26890(16) 0.58360(12) 0.0130(4) Uani 1 1 d .
O8 O 0.21878(19) 0.24168(16) 0.49551(12) 0.0136(4) Uani 1 1 d .
O9 O 0.06174(19) 0.09562(17) 0.46904(13) 0.0160(4) Uani 1 1 d .
O10 O -0.0059(2) 0.10108(18) 0.60043(13) 0.0191(5) Uani 1 1 d .
O11 O -0.56251(19) 0.07628(16) 0.47777(12) 0.0134(4) Uani 1 1 d .
O12 O -0.51330(19) 0.05248(16) 0.60785(12) 0.0133(4) Uani 1 1 d .
O13 O 1.1366(3) 0.9258(3) 0.8506(3) 0.0676(13) Uani 1 1 d .
O14 O 1.1487(3) 0.9003(3) 0.7186(2) 0.0596(11) Uani 1 1 d .
O15 O 0.6258(2) 0.88151(18) 0.96344(13) 0.0206(5) Uani 1 1 d .
O16 O 0.5363(2) 0.87506(17) 0.84715(13) 0.0172(5) Uani 1 1 d .
O17 O 0.3335(2) 0.80373(16) -0.07986(13) 0.0146(4) Uani 1 1 d D
H17A H 0.389(2) 0.820(3) -0.1109(19) 0.022 Uiso 1 1 d D
H17B H 0.2735(19) 0.849(2) -0.090(2) 0.022 Uiso 1 1 d D
O18 O 0.4242(2) 0.85305(17) 0.05376(13) 0.0153(4) Uani 1 1 d D
H18A H 0.377(3) 0.840(3) 0.0214(16) 0.023 Uiso 1 1 d D
H18B H 0.477(2) 0.878(3) 0.0239(17) 0.023 Uiso 1 1 d D
O19 O 0.3515(2) 0.01227(19) 0.76539(14) 0.0217(5) Uani 1 1 d D
H19A H 0.291(2) -0.003(3) 0.793(2) 0.033 Uiso 1 1 d D
H19B H 0.409(2) -0.013(3) 0.794(2) 0.033 Uiso 1 1 d D
O20 O 0.32619(19) 0.64566(16) 0.06739(12) 0.0125(4) Uani 1 1 d .
H20A H 0.3280 0.5745 0.0921 0.015 Uiso 1 1 calc R
H20B H 0.2437 0.6834 0.0771 0.015 Uiso 1 1 calc R
O21 O 0.22296(19) 0.06572(15) 0.61805(12) 0.0111(4) Uani 1 1 d .
H21A H 0.1397 0.0970 0.6338 0.013 Uiso 1 1 calc R
H21B H 0.2352 -0.0079 0.6381 0.013 Uiso 1 1 calc R
C1 C 0.4540(3) 0.6796(2) -0.24204(18) 0.0150(6) Uani 1 1 d .
H1 H 0.5060 0.7200 -0.2253 0.018 Uiso 1 1 calc R
C2 C 0.3163(3) 0.5843(3) -0.24236(19) 0.0173(6) Uani 1 1 d .
H2 H 0.2554 0.5461 -0.2242 0.021 Uiso 1 1 calc R
C3 C 0.3602(3) 0.5987(3) -0.32098(19) 0.0183(6) Uani 1 1 d .
H3 H 0.3355 0.5731 -0.3662 0.022 Uiso 1 1 calc R
C4 C 0.5310(3) 0.6877(2) -0.38664(19) 0.0161(6) Uani 1 1 d .
C5 C 0.5803(3) 0.6175(3) -0.44197(19) 0.0229(7) Uani 1 1 d .
H5 H 0.5520 0.5547 -0.4415 0.027 Uiso 1 1 calc R
C6 C 0.6729(3) 0.6402(3) -0.49906(19) 0.0215(7) Uani 1 1 d .
H6 H 0.7054 0.5924 -0.5368 0.026 Uiso 1 1 calc R
C7 C 0.7176(3) 0.7337(3) -0.50043(19) 0.0177(7) Uani 1 1 d .
C8 C 0.6601(4) 0.8056(3) -0.4468(2) 0.0285(8) Uani 1 1 d .
H8 H 0.6850 0.8701 -0.4484 0.034 Uiso 1 1 calc R
C9 C 0.5662(3) 0.7839(3) -0.3908(2) 0.0257(8) Uani 1 1 d .
H9 H 0.5276 0.8341 -0.3565 0.031 Uiso 1 1 calc R
C10 C 0.8240(3) 0.7548(2) -0.55630(19) 0.0166(6) Uani 1 1 d .
C11 C 0.8752(4) 0.6886(3) -0.6151(3) 0.0387(10) Uani 1 1 d .
H11 H 0.8440 0.6280 -0.6187 0.046 Uiso 1 1 calc R
C12 C 0.9717(4) 0.7092(3) -0.6690(3) 0.0339(9) Uani 1 1 d .
H12 H 1.0024 0.6646 -0.7093 0.041 Uiso 1 1 calc R
C13 C 1.0215(3) 0.7975(2) -0.66177(19) 0.0161(6) Uani 1 1 d .
C14 C 0.9723(3) 0.8654(3) -0.60328(19) 0.0210(7) Uani 1 1 d .
H14 H 1.0045 0.9252 -0.5984 0.025 Uiso 1 1 calc R
C15 C 0.8741(3) 0.8425(3) -0.5523(2) 0.0254(8) Uani 1 1 d .
H15 H 0.8407 0.8886 -0.5136 0.031 Uiso 1 1 calc R
C16 C 1.2009(3) 0.7506(3) -0.75792(19) 0.0174(7) Uani 1 1 d .
H16 H 1.1927 0.6813 -0.7604 0.021 Uiso 1 1 calc R
C17 C 1.2680(3) 0.8958(2) -0.77649(19) 0.0161(6) Uani 1 1 d .
H17 H 1.3162 0.9455 -0.7946 0.019 Uiso 1 1 calc R
C18 C 1.1663(3) 0.9122(2) -0.7265(2) 0.0184(7) Uani 1 1 d .
H18 H 1.1316 0.9747 -0.7044 0.022 Uiso 1 1 calc R
C19 C 0.6151(3) 0.6313(2) -0.00979(18) 0.0122(6) Uani 1 1 d .
C20 C 0.7468(3) 0.6242(2) -0.03725(18) 0.0121(6) Uani 1 1 d .
C21 C 0.9658(3) 0.6327(2) -0.03966(18) 0.0130(6) Uani 1 1 d .
C22 C 1.0856(3) 0.6509(2) -0.01757(18) 0.0135(6) Uani 1 1 d .
C23 C 0.9293(3) 0.6235(2) -0.11509(17) 0.0124(6) Uani 1 1 d .
H23 H 0.9815 0.6205 -0.1620 0.015 Uiso 1 1 calc R
C24 C 0.8034(3) 0.6189(2) -0.11442(18) 0.0125(6) Uani 1 1 d .
H24 H 0.7640 0.6130 -0.1606 0.015 Uiso 1 1 calc R
C25 C 0.5720(3) 0.8007(3) 0.27207(18) 0.0176(6) Uani 1 1 d .
H25 H 0.5188 0.7791 0.3139 0.021 Uiso 1 1 calc R
C26 C 0.6617(3) 0.8240(2) 0.15349(18) 0.0136(6) Uani 1 1 d .
H26 H 0.6829 0.8236 0.0979 0.016 Uiso 1 1 calc R
C27 C 0.6609(3) 0.8553(2) 0.28147(18) 0.0167(6) Uani 1 1 d .
H27 H 0.6785 0.8792 0.3295 0.020 Uiso 1 1 calc R
C28 C 0.8164(3) 0.9255(2) 0.18236(19) 0.0154(6) Uani 1 1 d .
C29 C 0.9087(3) 0.8869(2) 0.1258(2) 0.0180(6) Uani 1 1 d .
H29 H 0.9129 0.8206 0.1082 0.022 Uiso 1 1 calc R
C30 C 0.9945(3) 0.9481(2) 0.09588(19) 0.0170(6) Uani 1 1 d .
H30 H 1.0555 0.9231 0.0573 0.020 Uiso 1 1 calc R
C31 C 0.9900(3) 1.0471(3) 0.12315(19) 0.0160(6) Uani 1 1 d .
C32 C 0.9009(3) 1.0813(3) 0.1850(2) 0.0197(7) Uani 1 1 d .
H32 H 0.8999 1.1449 0.2063 0.024 Uiso 1 1 calc R
C33 C 0.8154(3) 1.0205(2) 0.21408(19) 0.0172(6) Uani 1 1 d .
H33 H 0.7570 1.0432 0.2550 0.021 Uiso 1 1 calc R
C34 C 1.0719(3) 1.1176(2) 0.08481(19) 0.0166(6) Uani 1 1 d .
C35 C 1.1881(3) 1.0801(2) 0.05170(19) 0.0169(6) Uani 1 1 d .
H35 H 1.2164 1.0080 0.0548 0.020 Uiso 1 1 calc R
C36 C 1.2631(3) 1.1464(2) 0.01426(19) 0.0171(6) Uani 1 1 d .
H36 H 1.3405 1.1194 -0.0076 0.021 Uiso 1 1 calc R
C37 C 1.2207(3) 1.2542(2) 0.00980(18) 0.0143(6) Uani 1 1 d .
C38 C 1.1030(3) 1.2954(2) 0.03869(18) 0.0162(6) Uani 1 1 d .
H38 H 1.0734 1.3673 0.0324 0.019 Uiso 1 1 calc R
C39 C 1.0300(3) 1.2263(2) 0.07741(18) 0.0148(6) Uani 1 1 d .
H39 H 0.9521 1.2531 0.0987 0.018 Uiso 1 1 calc R
C40 C 1.3917(3) 1.3084(2) -0.08557(18) 0.0176(6) Uani 1 1 d .
H40 H 1.4187 1.2472 -0.1113 0.021 Uiso 1 1 calc R
C41 C 1.4363(3) 1.3980(3) -0.09958(18) 0.0176(6) Uani 1 1 d .
H41 H 1.5003 1.4089 -0.1371 0.021 Uiso 1 1 calc R
C42 C 1.2908(3) 1.4249(2) -0.00542(18) 0.0142(6) Uani 1 1 d .
H42 H 1.2358 1.4562 0.0341 0.017 Uiso 1 1 calc R
C43 C 0.3917(3) 0.5269(2) 0.24458(19) 0.0157(6) Uani 1 1 d .
C44 C 0.3921(3) 0.4727(2) 0.32869(18) 0.0151(6) Uani 1 1 d .
C45 C 0.4643(3) 0.4807(3) 0.3897(2) 0.0219(7) Uani 1 1 d .
H45 H 0.5220 0.5241 0.3848 0.026 Uiso 1 1 calc R
C46 C 0.4414(3) 0.4157(2) 0.4608(2) 0.0201(7) Uani 1 1 d .
H46 H 0.4851 0.4092 0.5071 0.024 Uiso 1 1 calc R
C47 C 0.3486(3) 0.3634(2) 0.45462(18) 0.0159(6) Uani 1 1 d .
C48 C 0.3024(3) 0.2850(2) 0.51604(17) 0.0121(6) Uani 1 1 d .
C49 C -0.0212(3) 0.1020(2) 0.52544(18) 0.0135(6) Uani 1 1 d .
C50 C -0.1483(3) 0.1068(2) 0.50239(18) 0.0125(6) Uani 1 1 d .
C51 C -0.1919(3) 0.1227(3) 0.4267(2) 0.0200(7) Uani 1 1 d .
H51 H -0.1451 0.1369 0.3790 0.024 Uiso 1 1 calc R
C52 C -0.3177(3) 0.1151(3) 0.42885(19) 0.0179(6) Uani 1 1 d .
H52 H -0.3622 0.1250 0.3827 0.022 Uiso 1 1 calc R
C53 C -0.3655(3) 0.0919(2) 0.50561(17) 0.0120(6) Uani 1 1 d .
C54 C -0.4906(3) 0.0723(2) 0.53248(17) 0.0109(6) Uani 1 1 d .
C55 C 0.5692(3) 0.1387(2) 0.77923(18) 0.0133(6) Uani 1 1 d .
H55 H 0.5576 0.0764 0.8091 0.016 Uiso 1 1 calc R
C56 C 0.5384(3) 0.2793(2) 0.69754(17) 0.0133(6) Uani 1 1 d .
H56 H 0.5035 0.3327 0.6603 0.016 Uiso 1 1 calc R
C57 C 0.6682(3) 0.1842(2) 0.78094(18) 0.0145(6) Uani 1 1 d .
H57 H 0.7361 0.1595 0.8109 0.017 Uiso 1 1 calc R
C58 C 0.7323(3) 0.3442(2) 0.70371(18) 0.0139(6) Uani 1 1 d .
C59 C 0.8475(3) 0.3009(2) 0.67106(19) 0.0170(6) Uani 1 1 d .
H59 H 0.8695 0.2287 0.6687 0.020 Uiso 1 1 calc R
C60 C 0.9293(3) 0.3665(2) 0.64205(19) 0.0168(6) Uani 1 1 d .
H60 H 1.0057 0.3380 0.6195 0.020 Uiso 1 1 calc R
C61 C 0.8975(3) 0.4755(2) 0.64653(19) 0.0175(7) Uani 1 1 d .
C62 C 0.7830(3) 0.5160(2) 0.6824(2) 0.0180(6) Uani 1 1 d .
H62 H 0.7617 0.5877 0.6874 0.022 Uiso 1 1 calc R
C63 C 0.7004(3) 0.4510(2) 0.71085(19) 0.0163(6) Uani 1 1 d .
H63 H 0.6244 0.4790 0.7344 0.020 Uiso 1 1 calc R
C64 C 0.9829(3) 0.5471(2) 0.61304(19) 0.0158(6) Uani 1 1 d .
C65 C 1.0571(3) 0.5278(3) 0.5416(2) 0.0235(7) Uani 1 1 d .
H65 H 1.0564 0.4677 0.5158 0.028 Uiso 1 1 calc R
C66 C 1.1318(3) 0.5978(2) 0.5091(2) 0.0214(7) Uani 1 1 d .
H66 H 1.1792 0.5854 0.4609 0.026 Uiso 1 1 calc R
C67 C 1.1357(3) 0.6864(2) 0.54835(19) 0.0154(6) Uani 1 1 d .
C68 C 1.0667(3) 0.7040(2) 0.62078(19) 0.0189(6) Uani 1 1 d .
H68 H 1.0719 0.7613 0.6487 0.023 Uiso 1 1 calc R
C69 C 0.9903(3) 0.6356(3) 0.65102(19) 0.0203(7) Uani 1 1 d .
H69 H 0.9418 0.6493 0.6986 0.024 Uiso 1 1 calc R
C70 C 1.3108(3) 0.7474(3) 0.4597(2) 0.0249(8) Uani 1 1 d .
H70 H 1.3488 0.6852 0.4384 0.030 Uiso 1 1 calc R
C71 C 1.3437(3) 0.8427(3) 0.4439(2) 0.0237(7) Uani 1 1 d .
H71 H 1.4095 0.8568 0.4091 0.028 Uiso 1 1 calc R
C72 C 1.1861(3) 0.8632(2) 0.52855(18) 0.0161(6) Uani 1 1 d .
H72 H 1.1225 0.8932 0.5634 0.019 Uiso 1 1 calc R
C73 C 0.1111(3) 0.1912(2) 0.78361(17) 0.0129(6) Uani 1 1 d .
H73 H 0.0974 0.1230 0.7834 0.015 Uiso 1 1 calc R
C74 C 0.1894(3) 0.3305(2) 0.75922(19) 0.0173(6) Uani 1 1 d .
H74 H 0.2412 0.3764 0.7384 0.021 Uiso 1 1 calc R
C75 C 0.0908(3) 0.3546(3) 0.8117(2) 0.0188(7) Uani 1 1 d .
H75 H 0.0624 0.4188 0.8331 0.023 Uiso 1 1 calc R
C76 C -0.0642(3) 0.2505(2) 0.88015(17) 0.0121(6) Uani 1 1 d .
C77 C -0.0749(3) 0.1508(2) 0.91531(17) 0.0131(6) Uani 1 1 d .
H77 H -0.0149 0.0933 0.9039 0.016 Uiso 1 1 calc R
C78 C -0.1752(3) 0.1376(2) 0.96736(17) 0.0128(6) Uani 1 1 d .
H78 H -0.1830 0.0703 0.9893 0.015 Uiso 1 1 calc R
C79 C -0.2650(3) 0.2224(3) 0.98803(19) 0.0156(6) Uani 1 1 d .
C80 C -0.2525(3) 0.3209(2) 0.95129(19) 0.0169(6) Uani 1 1 d .
H80 H -0.3123 0.3785 0.9626 0.020 Uiso 1 1 calc R
C81 C -0.1535(3) 0.3357(2) 0.89824(18) 0.0152(6) Uani 1 1 d .
H81 H -0.1470 0.4026 0.8748 0.018 Uiso 1 1 calc R
C82 C -0.3671(3) 0.2054(2) 1.04886(18) 0.0153(6) Uani 1 1 d .
C83 C -0.3989(3) 0.1061(3) 1.06678(19) 0.0184(7) Uani 1 1 d .
H83 H -0.3593 0.0505 1.0377 0.022 Uiso 1 1 calc R
C84 C -0.4887(3) 0.0894(3) 1.12716(19) 0.0176(6) Uani 1 1 d .
H84 H -0.5087 0.0230 1.1382 0.021 Uiso 1 1 calc R
C85 C -0.5487(3) 0.1708(2) 1.17105(18) 0.0161(6) Uani 1 1 d .
C86 C -0.5244(4) 0.2705(3) 1.1515(2) 0.0340(10) Uani 1 1 d .
H86 H -0.5685 0.3265 1.1782 0.041 Uiso 1 1 calc R
C87 C -0.4327(4) 0.2868(3) 1.0913(2) 0.0331(9) Uani 1 1 d .
H87 H -0.4151 0.3540 1.0794 0.040 Uiso 1 1 calc R
C88 C -0.7655(3) 0.1982(3) 1.23150(18) 0.0182(7) Uani 1 1 d .
H88 H -0.8049 0.2384 1.1884 0.022 Uiso 1 1 calc R
C89 C -0.8168(3) 0.1687(2) 1.30585(18) 0.0159(6) Uani 1 1 d .
H89 H -0.8993 0.1845 1.3218 0.019 Uiso 1 1 calc R
C90 C -0.6251(3) 0.1058(2) 1.30804(19) 0.0161(6) Uani 1 1 d .
H90 H -0.5500 0.0709 1.3253 0.019 Uiso 1 1 calc R
C91 C 1.0926(4) 0.9079(3) 0.7891(3) 0.0397(11) Uani 1 1 d .
C92 C 0.9587(3) 0.9004(2) 0.7955(2) 0.0232(7) Uani 1 1 d .
C93 C 0.8879(3) 0.9021(3) 0.7312(2) 0.0281(8) Uani 1 1 d .
H93 H 0.9174 0.9081 0.6769 0.034 Uiso 1 1 calc R
C94 C 0.7661(3) 0.8940(3) 0.7557(2) 0.0241(7) Uani 1 1 d .
H94 H 0.7070 0.8932 0.7195 0.029 Uiso 1 1 calc R
C95 C 0.7444(3) 0.8876(2) 0.83882(18) 0.0139(6) Uani 1 1 d .
C96 C 0.6262(3) 0.8810(2) 0.88749(19) 0.0165(6) Uani 1 1 d .
S1 S 0.84728(7) 0.63530(6) 0.03324(4) 0.01445(15) Uani 1 1 d .
S2 S 0.29178(7) 0.38818(5) 0.35962(4) 0.01377(15) Uani 1 1 d .
S3 S -0.25940(6) 0.08256(5) 0.57708(4) 0.01218(15) Uani 1 1 d .
S4 S 0.87494(7) 0.89109(6) 0.88647(5) 0.01917(17) Uani 1 1 d .

loop_
_atom_site_aniso_label
_atom_site_aniso_U_11
_atom_site_aniso_U_22
_atom_site_aniso_U_33
_atom_site_aniso_U_23
_atom_site_aniso_U_13
_atom_site_aniso_U_12
Co1 0.00682(19) 0.01311(19) 0.01054(19) 0.00006(14) 0.00036(14) -0.00410(15)
Co2 0.0094(2) 0.01291(19) 0.01007(19) -0.00014(14) 0.00160(14) -0.00443(15)
Co3 0.00697(19) 0.01439(19) 0.01062(19) -0.00170(14) 0.00084(14) -0.00515(15)
Co4 0.00696(19) 0.01172(19) 0.00917(18) 0.00019(14) 0.00032(14) -0.00325(15)
N1 0.0128(13) 0.0135(12) 0.0139(12) -0.0018(9) -0.0005(10) -0.0054(10)
N2 0.0115(13) 0.0159(12) 0.0148(13) 0.0022(9) 0.0014(10) -0.0026(10)
N3 0.0106(13) 0.0143(12) 0.0152(12) 0.0013(9) 0.0015(10) -0.0034(10)
N4 0.0134(13) 0.0142(13) 0.0165(13) 0.0003(10) 0.0015(10) -0.0040(10)
N5 0.0115(13) 0.0190(13) 0.0143(13) -0.0029(10) 0.0030(10) -0.0052(10)
N6 0.0144(13) 0.0128(12) 0.0157(12) -0.0006(9) -0.0033(10) -0.0070(10)
N7 0.0151(14) 0.0126(12) 0.0176(13) -0.0006(10) -0.0015(10) -0.0050(10)
N8 0.0141(13) 0.0125(12) 0.0175(13) 0.0007(10) -0.0030(10) -0.0036(10)
N9 0.0108(13) 0.0127(12) 0.0144(12) -0.0017(9) -0.0012(10) -0.0040(10)
N10 0.0095(13) 0.0147(12) 0.0145(12) 0.0021(9) -0.0011(10) -0.0047(10)
N11 0.0123(13) 0.0165(13) 0.0141(12) -0.0010(10) -0.0001(10) -0.0070(10)
N12 0.0116(13) 0.0181(13) 0.0149(13) 0.0007(10) -0.0001(10) -0.0065(10)
N13 0.0110(13) 0.0157(13) 0.0161(13) 0.0016(10) -0.0011(10) -0.0028(10)
N14 0.0130(13) 0.0123(12) 0.0134(12) -0.0013(9) -0.0001(10) -0.0047(10)
N15 0.0129(13) 0.0150(12) 0.0141(12) -0.0001(9) 0.0026(10) -0.0055(10)
N16 0.0132(13) 0.0222(13) 0.0076(11) -0.0031(9) 0.0017(9) -0.0082(10)
O1 0.0076(11) 0.0253(12) 0.0143(10) -0.0017(8) -0.0017(8) -0.0039(9)
O2 0.0073(10) 0.0267(12) 0.0132(11) -0.0015(8) 0.0002(8) -0.0048(9)
O3 0.0107(11) 0.0349(13) 0.0209(12) -0.0077(10) 0.0005(9) -0.0065(10)
O4 0.0086(11) 0.0209(11) 0.0173(11) 0.0009(8) 0.0001(8) -0.0046(9)
O5 0.0186(12) 0.0173(11) 0.0185(11) 0.0059(8) -0.0022(9) -0.0097(9)
O6 0.0240(13) 0.0159(11) 0.0141(11) 0.0017(8) -0.0019(9) -0.0060(9)
O7 0.0128(11) 0.0155(10) 0.0121(10) -0.0004(8) 0.0003(8) -0.0068(8)
O8 0.0105(11) 0.0168(11) 0.0141(10) -0.0009(8) -0.0014(8) -0.0041(8)
O9 0.0077(11) 0.0274(12) 0.0147(11) -0.0047(9) 0.0028(8) -0.0081(9)
O10 0.0091(11) 0.0345(13) 0.0139(11) -0.0022(9) -0.0017(8) -0.0039(10)
O11 0.0090(10) 0.0169(10) 0.0148(10) -0.0026(8) -0.0004(8) -0.0037(8)
O12 0.0084(10) 0.0160(10) 0.0153(11) -0.0007(8) -0.0002(8) -0.0020(8)
O13 0.0249(17) 0.049(2) 0.138(4) -0.056(2) -0.037(2) 0.0108(14)
O14 0.0172(15) 0.053(2) 0.093(3) 0.0367(18) 0.0180(16) -0.0003(14)
O15 0.0197(12) 0.0264(12) 0.0154(11) -0.0025(9) 0.0017(9) -0.0042(10)
O16 0.0162(12) 0.0215(11) 0.0140(10) 0.0021(8) -0.0006(9) -0.0061(9)
O17 0.0101(11) 0.0158(11) 0.0174(11) 0.0028(8) -0.0011(8) -0.0034(8)
O18 0.0139(11) 0.0189(11) 0.0141(10) -0.0010(8) 0.0008(8) -0.0063(9)
O19 0.0121(12) 0.0246(12) 0.0270(13) 0.0147(10) -0.0047(9) -0.0077(10)
O20 0.0092(10) 0.0135(10) 0.0146(10) -0.0003(8) -0.0002(8) -0.0029(8)
O21 0.0086(10) 0.0104(10) 0.0138(10) -0.0006(7) 0.0002(8) -0.0017(8)
C1 0.0135(15) 0.0150(14) 0.0181(15) -0.0021(11) -0.0021(12) -0.0059(12)
C2 0.0102(15) 0.0260(17) 0.0178(15) -0.0029(12) 0.0007(12) -0.0091(13)
C3 0.0133(16) 0.0278(17) 0.0159(15) -0.0016(12) -0.0023(12) -0.0081(13)
C4 0.0086(15) 0.0234(16) 0.0149(15) 0.0045(12) -0.0006(12) -0.0032(12)
C5 0.0273(19) 0.0323(19) 0.0132(15) -0.0046(13) 0.0024(13) -0.0162(15)
C6 0.0204(18) 0.0345(19) 0.0133(15) -0.0076(13) 0.0033(13) -0.0132(15)
C7 0.0132(16) 0.0212(16) 0.0161(15) 0.0059(12) 0.0007(12) -0.0010(13)
C8 0.031(2) 0.0157(16) 0.036(2) -0.0018(14) 0.0163(16) -0.0074(15)
C9 0.030(2) 0.0155(16) 0.0288(18) -0.0027(13) 0.0146(15) -0.0040(14)
C10 0.0130(16) 0.0183(15) 0.0165(15) 0.0045(12) -0.0002(12) -0.0013(12)
C11 0.031(2) 0.0199(18) 0.065(3) -0.0098(17) 0.028(2) -0.0134(16)
C12 0.028(2) 0.0262(19) 0.049(2) -0.0182(17) 0.0250(18) -0.0131(16)
C13 0.0133(15) 0.0163(15) 0.0164(15) 0.0017(11) 0.0026(12) 0.0001(12)
C14 0.0215(18) 0.0271(17) 0.0185(16) -0.0081(13) 0.0051(13) -0.0147(14)
C15 0.0198(18) 0.036(2) 0.0222(17) -0.0127(15) 0.0109(14) -0.0088(15)
C16 0.0177(17) 0.0200(16) 0.0156(15) -0.0053(12) 0.0036(12) -0.0065(13)
C17 0.0188(17) 0.0132(14) 0.0175(15) -0.0005(11) 0.0019(12) -0.0081(12)
C18 0.0192(17) 0.0105(14) 0.0257(17) -0.0040(12) 0.0060(13) -0.0055(12)
C19 0.0088(14) 0.0118(13) 0.0154(15) 0.0002(11) -0.0002(11) -0.0015(11)
C20 0.0119(15) 0.0109(14) 0.0139(14) 0.0008(11) -0.0027(11) -0.0033(11)
C21 0.0086(14) 0.0117(13) 0.0175(15) -0.0011(11) 0.0055(11) -0.0016(11)
C22 0.0098(15) 0.0106(14) 0.0190(16) -0.0009(11) -0.0005(12) 0.0003(11)
C23 0.0138(15) 0.0136(14) 0.0090(13) -0.0042(10) 0.0035(11) -0.0001(11)
C24 0.0113(15) 0.0136(14) 0.0126(14) -0.0036(11) 0.0001(11) -0.0014(11)
C25 0.0179(17) 0.0267(17) 0.0101(14) -0.0030(12) 0.0027(12) -0.0097(13)
C26 0.0151(15) 0.0144(14) 0.0121(14) 0.0015(11) -0.0012(11) -0.0054(12)
C27 0.0174(17) 0.0229(16) 0.0114(14) -0.0015(11) -0.0018(12) -0.0072(13)
C28 0.0128(16) 0.0195(15) 0.0160(15) 0.0027(11) -0.0061(12) -0.0084(12)
C29 0.0152(16) 0.0155(15) 0.0236(16) -0.0002(12) -0.0046(13) -0.0029(12)
C30 0.0142(16) 0.0193(16) 0.0179(15) -0.0003(12) -0.0007(12) -0.0049(12)
C31 0.0112(15) 0.0251(16) 0.0132(14) -0.0014(12) -0.0039(11) -0.0060(13)
C32 0.0231(18) 0.0173(15) 0.0208(16) -0.0037(12) -0.0054(13) -0.0059(13)
C33 0.0183(16) 0.0227(16) 0.0140(14) -0.0052(12) -0.0011(12) -0.0106(13)
C34 0.0169(17) 0.0151(15) 0.0199(16) -0.0002(12) -0.0047(12) -0.0069(12)
C35 0.0158(16) 0.0148(15) 0.0204(16) -0.0011(11) -0.0034(12) -0.0029(12)
C36 0.0146(16) 0.0192(15) 0.0190(15) -0.0036(12) -0.0029(12) -0.0048(12)
C37 0.0171(16) 0.0150(15) 0.0122(14) 0.0019(11) -0.0032(12) -0.0069(12)
C38 0.0195(17) 0.0144(14) 0.0156(15) -0.0011(11) -0.0047(12) -0.0041(12)
C39 0.0123(15) 0.0156(14) 0.0184(15) -0.0011(11) -0.0045(12) -0.0063(12)
C40 0.0199(17) 0.0189(15) 0.0137(15) -0.0046(12) 0.0035(12) -0.0034(13)
C41 0.0175(16) 0.0228(16) 0.0109(14) 0.0012(11) 0.0041(12) -0.0035(13)
C42 0.0171(16) 0.0134(14) 0.0134(14) -0.0017(11) 0.0014(12) -0.0064(12)
C43 0.0133(15) 0.0140(14) 0.0190(15) -0.0003(12) -0.0002(12) -0.0015(12)
C44 0.0145(16) 0.0147(14) 0.0168(15) 0.0004(11) 0.0025(12) -0.0068(12)
C45 0.0232(18) 0.0277(18) 0.0194(16) 0.0012(13) -0.0048(13) -0.0168(15)
C46 0.0261(19) 0.0189(16) 0.0178(15) 0.0028(12) -0.0065(13) -0.0108(14)
C47 0.0208(17) 0.0155(14) 0.0113(14) 0.0001(11) -0.0023(12) -0.0034(12)
C48 0.0115(15) 0.0115(14) 0.0108(14) -0.0001(11) 0.0029(11) 0.0019(11)
C49 0.0122(15) 0.0133(14) 0.0161(15) -0.0007(11) -0.0007(12) -0.0057(12)
C50 0.0091(15) 0.0148(14) 0.0141(14) -0.0039(11) 0.0035(11) -0.0037(11)
C51 0.0124(16) 0.0305(18) 0.0178(16) 0.0011(13) 0.0005(12) -0.0081(13)
C52 0.0097(15) 0.0282(17) 0.0175(15) 0.0008(12) -0.0054(12) -0.0070(13)
C53 0.0110(15) 0.0118(13) 0.0135(14) -0.0024(11) -0.0028(11) -0.0012(11)
C54 0.0120(15) 0.0086(13) 0.0122(14) -0.0015(10) -0.0008(11) -0.0022(11)
C55 0.0151(16) 0.0114(14) 0.0136(14) 0.0022(11) -0.0003(11) -0.0049(12)
C56 0.0152(16) 0.0173(15) 0.0087(13) -0.0001(11) -0.0014(11) -0.0061(12)
C57 0.0139(16) 0.0167(15) 0.0141(15) 0.0023(11) -0.0060(12) -0.0055(12)
C58 0.0140(16) 0.0169(15) 0.0129(14) 0.0024(11) -0.0056(12) -0.0080(12)
C59 0.0173(16) 0.0182(15) 0.0163(15) 0.0002(11) -0.0022(12) -0.0063(13)
C60 0.0152(16) 0.0143(15) 0.0210(16) 0.0015(12) -0.0016(12) -0.0045(12)
C61 0.0197(17) 0.0190(15) 0.0157(15) 0.0022(12) -0.0044(13) -0.0091(13)
C62 0.0148(16) 0.0164(15) 0.0236(17) -0.0017(12) -0.0022(13) -0.0047(12)
C63 0.0154(16) 0.0131(14) 0.0203(15) 0.0004(11) 0.0017(12) -0.0042(12)
C64 0.0113(15) 0.0175(15) 0.0177(15) 0.0066(12) -0.0039(12) -0.0037(12)
C65 0.0229(19) 0.0218(17) 0.0287(18) -0.0031(13) 0.0019(14) -0.0124(14)
C66 0.0225(18) 0.0147(15) 0.0270(17) -0.0027(12) 0.0035(13) -0.0053(13)
C67 0.0130(16) 0.0156(15) 0.0189(15) 0.0049(12) -0.0053(12) -0.0073(12)
C68 0.0210(17) 0.0189(16) 0.0190(15) -0.0022(12) -0.0011(13) -0.0093(13)
C69 0.0227(18) 0.0258(17) 0.0151(15) 0.0007(12) 0.0005(13) -0.0138(14)
C70 0.0193(18) 0.0153(16) 0.039(2) -0.0051(14) 0.0119(15) -0.0047(13)
C71 0.0203(18) 0.0166(16) 0.0323(19) -0.0020(13) 0.0092(14) -0.0034(13)
C72 0.0180(17) 0.0182(15) 0.0139(14) -0.0019(11) 0.0032(12) -0.0095(12)
C73 0.0121(15) 0.0159(14) 0.0106(14) -0.0020(11) 0.0034(11) -0.0039(12)
C74 0.0173(16) 0.0183(15) 0.0187(15) -0.0023(12) 0.0048(12) -0.0113(12)
C75 0.0146(16) 0.0178(15) 0.0257(17) -0.0039(12) 0.0019(13) -0.0076(12)
C76 0.0102(15) 0.0177(14) 0.0097(13) -0.0013(11) 0.0017(11) -0.0067(12)
C77 0.0109(15) 0.0134(14) 0.0148(14) 0.0012(11) -0.0018(11) -0.0024(11)
C78 0.0144(15) 0.0146(14) 0.0094(13) 0.0005(10) -0.0017(11) -0.0028(12)
C79 0.0129(16) 0.0208(16) 0.0138(15) -0.0040(12) 0.0000(12) -0.0039(12)
C80 0.0137(16) 0.0141(15) 0.0212(16) -0.0016(12) 0.0046(12) -0.0005(12)
C81 0.0158(16) 0.0139(14) 0.0161(15) 0.0020(11) 0.0009(12) -0.0056(12)
C82 0.0139(16) 0.0196(15) 0.0113(14) -0.0001(11) 0.0024(12) -0.0027(12)
C83 0.0134(16) 0.0238(17) 0.0191(16) -0.0059(12) 0.0032(12) -0.0057(13)
C84 0.0133(16) 0.0214(16) 0.0187(15) -0.0005(12) 0.0036(12) -0.0069(12)
C85 0.0139(15) 0.0199(16) 0.0149(15) -0.0019(12) 0.0020(12) -0.0051(12)
C86 0.043(2) 0.0172(17) 0.039(2) -0.0096(15) 0.0283(18) -0.0084(16)
C87 0.044(2) 0.0158(16) 0.036(2) -0.0038(14) 0.0274(18) -0.0107(16)
C88 0.0138(16) 0.0292(17) 0.0119(15) -0.0014(12) -0.0016(12) -0.0046(13)
C89 0.0090(15) 0.0236(16) 0.0170(15) -0.0020(12) -0.0028(11) -0.0066(12)
C90 0.0111(15) 0.0240(16) 0.0144(14) -0.0032(12) -0.0001(11) -0.0057(12)
C91 0.017(2) 0.0140(17) 0.089(4) 0.0007(18) -0.010(2) -0.0045(14)
C92 0.0134(17) 0.0147(15) 0.040(2) 0.0047(13) -0.0034(14) -0.0028(12)
C93 0.0143(18) 0.042(2) 0.0236(18) 0.0132(15) 0.0013(14) -0.0034(15)
C94 0.0153(17) 0.040(2) 0.0163(16) 0.0017(14) -0.0031(13) -0.0041(15)
C95 0.0144(16) 0.0179(15) 0.0109(14) -0.0002(11) -0.0006(11) -0.0074(12)
C96 0.0159(16) 0.0091(14) 0.0240(17) 0.0018(11) 0.0018(13) -0.0043(12)
S1 0.0079(4) 0.0250(4) 0.0115(3) -0.0039(3) 0.0005(3) -0.0050(3)
S2 0.0152(4) 0.0147(3) 0.0122(3) 0.0025(3) -0.0018(3) -0.0062(3)
S3 0.0066(3) 0.0186(4) 0.0119(3) -0.0008(3) 0.0001(3) -0.0042(3)
S4 0.0151(4) 0.0204(4) 0.0227(4) -0.0045(3) -0.0062(3) -0.0016(3)

loop_
_atom_type_symbol
_atom_type_description
_atom_type_scat_dispersion_real
_atom_type_scat_dispersion_imag
_atom_type_scat_source
C C 0.0033 0.0016 'International Tables Vol C Tables 4.2.6.8 and 6.1.1.4'
H H 0.0000 0.0000 'International Tables Vol C Tables 4.2.6.8 and 6.1.1.4'
N N 0.0061 0.0033 'International Tables Vol C Tables 4.2.6.8 and 6.1.1.4'
O O 0.0106 0.0060 'International Tables Vol C Tables 4.2.6.8 and 6.1.1.4'
Co Co 0.3494 0.9721 'International Tables Vol C Tables 4.2.6.8 and 6.1.1.4'
S S 0.1246 0.1234 'International Tables Vol C Tables 4.2.6.8 and 6.1.1.4'

loop_
_geom_angle_atom_site_label_1
_geom_angle_atom_site_label_2
_geom_angle_atom_site_label_3
_geom_angle
_geom_angle_site_symmetry_1
_geom_angle_site_symmetry_3
O1 Co1 O4 175.90(9) . 1_455
O1 Co1 N1 88.81(9) . .
O4 Co1 N1 87.54(9) 1_455 .
O1 Co1 N8 93.85(10) . 1_445
O4 Co1 N8 88.12(9) 1_455 1_445
N1 Co1 N8 91.44(10) . 1_445
O1 Co1 O17 88.88(9) . .
O4 Co1 O17 89.17(9) 1_455 .
N1 Co1 O17 88.86(9) . .
N8 Co1 O17 177.25(10) 1_445 .
O1 Co1 O20 94.36(8) . .
O4 Co1 O20 89.20(8) 1_455 .
N1 Co1 O20 175.84(9) . .
N8 Co1 O20 91.04(9) 1_445 .
O17 Co1 O20 88.50(8) . .
O2 Co2 N5 88.56(9) . .
O2 Co2 O5 92.19(9) . .
N5 Co2 O5 88.99(9) . .
O2 Co2 O18 93.06(8) . .
N5 Co2 O18 87.29(10) . .
O5 Co2 O18 173.49(9) . .
O2 Co2 N4 175.50(9) . 1_456
N5 Co2 N4 95.93(10) . 1_456
O5 Co2 N4 88.31(9) . 1_456
O18 Co2 N4 86.77(9) . 1_456
O2 Co2 O20 85.73(8) . .
N5 Co2 O20 174.04(9) . .
O5 Co2 O20 92.94(8) . .
O18 Co2 O20 91.29(8) . .
N4 Co2 O20 89.77(9) 1_456 .
O11 Co3 N12 94.95(9) 1_655 1_445
O11 Co3 O9 171.63(8) 1_655 .
N12 Co3 O9 89.44(10) 1_445 .
O11 Co3 O8 89.51(8) 1_655 .
N12 Co3 O8 170.38(9) 1_445 .
O9 Co3 O8 87.25(8) . .
O11 Co3 N16 84.41(9) 1_655 1_654
N12 Co3 N16 99.16(10) 1_445 1_654
O9 Co3 N16 87.86(9) . 1_654
O8 Co3 N16 89.75(9) . 1_654
O11 Co3 O21 95.48(8) 1_655 .
N12 Co3 O21 87.89(9) 1_445 .
O9 Co3 O21 91.80(8) . .
O8 Co3 O21 83.19(8) . .
N16 Co3 O21 172.94(9) 1_654 .
O12 Co4 N13 177.83(10) 1_655 .
O12 Co4 O7 89.09(8) 1_655 .
N13 Co4 O7 92.04(9) . .
O12 Co4 N9 85.83(9) 1_655 .
N13 Co4 N9 96.10(10) . .
O7 Co4 N9 85.71(9) . .
O12 Co4 O19 88.77(9) 1_655 .
N13 Co4 O19 90.16(10) . .
O7 Co4 O19 177.31(9) . .
N9 Co4 O19 92.51(9) . .
O12 Co4 O21 86.74(8) 1_655 .
N13 Co4 O21 91.28(9) . .
O7 Co4 O21 97.27(8) . .
N9 Co4 O21 171.95(9) . .
O19 Co4 O21 84.23(9) . .
C1 N1 C2 105.7(3) . .
C1 N1 Co1 125.8(2) . .
C2 N1 Co1 128.3(2) . .
C1 N2 C3 107.5(3) . .
C1 N2 C4 124.5(3) . .
C3 N2 C4 127.7(3) . .
C16 N3 C18 106.1(3) . .
C16 N3 C13 126.7(3) . .
C18 N3 C13 127.1(3) . .
C16 N4 C17 105.2(3) . .
C16 N4 Co2 128.0(2) . 1_654
C17 N4 Co2 126.3(2) . 1_654
C26 N5 C25 105.3(3) . .
C26 N5 Co2 125.9(2) . .
C25 N5 Co2 128.4(2) . .
C26 N6 C27 107.3(3) . .
C26 N6 C28 124.0(3) . .
C27 N6 C28 128.4(3) . .
C42 N7 C40 106.6(3) . .
C42 N7 C37 124.8(3) . .
C40 N7 C37 128.6(3) . .
C42 N8 C41 106.4(3) . .
C42 N8 Co1 122.2(2) . 1_665
C41 N8 Co1 128.3(2) . 1_665
C56 N9 C55 105.0(3) . .
C56 N9 Co4 127.1(2) . .
C55 N9 Co4 124.78(19) . .
C56 N10 C57 106.9(2) . .
C56 N10 C58 126.6(2) . .
C57 N10 C58 125.9(3) . .
C72 N11 C70 106.3(3) . .
C72 N11 C67 124.7(3) . .
C70 N11 C67 128.9(3) . .
C72 N12 C71 105.2(3) . .
C72 N12 Co3 123.9(2) . 1_665
C71 N12 Co3 130.5(2) . 1_665
C73 N13 C74 105.5(3) . .
C73 N13 Co4 126.8(2) . .
C74 N13 Co4 127.1(2) . .
C73 N14 C75 106.9(3) . .
C73 N14 C76 125.8(2) . .
C75 N14 C76 127.3(3) . .
C90 N15 C88 106.8(3) . .
C90 N15 C85 126.3(3) . .
C88 N15 C85 126.6(3) . .
C90 N16 C89 105.9(3) . .
C90 N16 Co3 127.5(2) . 1_456
C89 N16 Co3 124.9(2) . 1_456
C19 O1 Co1 133.40(19) . .
C19 O2 Co2 136.16(19) . .
C22 O4 Co1 129.9(2) . 1_655
C43 O5 Co2 126.9(2) . .
C48 O7 Co4 128.65(19) . .
C48 O8 Co3 120.99(18) . .
C49 O9 Co3 126.8(2) . .
C54 O11 Co3 132.40(19) . 1_455
C54 O12 Co4 122.93(18) . 1_455
Co1 O17 H17A 108(2) . .
Co1 O17 H17B 132(3) . .
H17A O17 H17B 105(2) . .
Co2 O18 H18A 103(3) . .
Co2 O18 H18B 129(3) . .
H18A O18 H18B 104(2) . .
Co4 O19 H19A 124(3) . .
Co4 O19 H19B 126(3) . .
H19A O19 H19B 104(2) . .
Co1 O20 Co2 121.39(9) . .
Co1 O20 H20A 107.0 . .
Co2 O20 H20A 107.0 . .
Co1 O20 H20B 107.0 . .
Co2 O20 H20B 107.0 . .
H20A O20 H20B 106.7 . .
Co4 O21 Co3 112.47(9) . .
Co4 O21 H21A 109.1 . .
Co3 O21 H21A 109.1 . .
Co4 O21 H21B 109.1 . .
Co3 O21 H21B 109.1 . .
H21A O21 H21B 107.8 . .
N1 C1 N2 111.4(3) . .
N1 C1 H1 124.3 . .
N2 C1 H1 124.3 . .
C3 C2 N1 109.6(3) . .
C3 C2 H2 125.2 . .
N1 C2 H2 125.2 . .
C2 C3 N2 105.7(3) . .
C2 C3 H3 127.1 . .
N2 C3 H3 127.1 . .
C5 C4 C9 120.2(3) . .
C5 C4 N2 120.5(3) . .
C9 C4 N2 119.1(3) . .
C4 C5 C6 120.0(3) . .
C4 C5 H5 120.0 . .
C6 C5 H5 120.0 . .
C5 C6 C7 121.0(3) . .
C5 C6 H6 119.5 . .
C7 C6 H6 119.5 . .
C8 C7 C6 117.2(3) . .
C8 C7 C10 121.2(3) . .
C6 C7 C10 121.6(3) . .
C7 C8 C9 121.8(3) . .
C7 C8 H8 119.1 . .
C9 C8 H8 119.1 . .
C4 C9 C8 119.5(3) . .
C4 C9 H9 120.2 . .
C8 C9 H9 120.2 . .
C15 C10 C11 116.9(3) . .
C15 C10 C7 121.2(3) . .
C11 C10 C7 121.9(3) . .
C10 C11 C12 122.4(3) . .
C10 C11 H11 118.8 . .
C12 C11 H11 118.8 . .
C13 C12 C11 119.0(3) . .
C13 C12 H12 120.5 . .
C11 C12 H12 120.5 . .
C14 C13 C12 120.1(3) . .
C14 C13 N3 119.5(3) . .
C12 C13 N3 120.5(3) . .
C15 C14 C13 118.6(3) . .
C15 C14 H14 120.7 . .
C13 C14 H14 120.7 . .
C10 C15 C14 123.1(3) . .
C10 C15 H15 118.4 . .
C14 C15 H15 118.4 . .
N4 C16 N3 112.4(3) . .
N4 C16 H16 123.8 . .
N3 C16 H16 123.8 . .
C18 C17 N4 109.2(3) . .
C18 C17 H17 125.4 . .
N4 C17 H17 125.4 . .
C17 C18 N3 107.1(3) . .
C17 C18 H18 126.4 . .
N3 C18 H18 126.4 . .
O2 C19 O1 128.2(3) . .
O2 C19 C20 116.0(3) . .
O1 C19 C20 115.8(3) . .
C24 C20 C19 130.0(3) . .
C24 C20 S1 111.4(2) . .
C19 C20 S1 118.4(2) . .
C23 C21 C22 128.6(3) . .
C23 C21 S1 111.5(2) . .
C22 C21 S1 119.6(2) . .
O3 C22 O4 125.7(3) . .
O3 C22 C21 117.1(3) . .
O4 C22 C21 117.2(3) . .
C21 C23 C24 113.0(3) . .
C21 C23 H23 123.5 . .
C24 C23 H23 123.5 . .
C20 C24 C23 112.0(3) . .
C20 C24 H24 124.0 . .
C23 C24 H24 124.0 . .
C27 C25 N5 110.1(3) . .
C27 C25 H25 124.9 . .
N5 C25 H25 124.9 . .
N5 C26 N6 111.1(3) . .
N5 C26 H26 124.5 . .
N6 C26 H26 124.5 . .
C25 C27 N6 106.1(3) . .
C25 C27 H27 126.9 . .
N6 C27 H27 126.9 . .
C29 C28 C33 120.5(3) . .
C29 C28 N6 119.7(3) . .
C33 C28 N6 119.7(3) . .
C28 C29 C30 119.4(3) . .
C28 C29 H29 120.3 . .
C30 C29 H29 120.3 . .
C29 C30 C31 120.7(3) . .
C29 C30 H30 119.7 . .
C31 C30 H30 119.7 . .
C30 C31 C32 118.8(3) . .
C30 C31 C34 120.9(3) . .
C32 C31 C34 120.2(3) . .
C33 C32 C31 120.2(3) . .
C33 C32 H32 119.9 . .
C31 C32 H32 119.9 . .
C32 C33 C28 120.1(3) . .
C32 C33 H33 119.9 . .
C28 C33 H33 119.9 . .
C35 C34 C39 117.9(3) . .
C35 C34 C31 122.4(3) . .
C39 C34 C31 119.6(3) . .
C36 C35 C34 122.1(3) . .
C36 C35 H35 118.9 . .
C34 C35 H35 118.9 . .
C35 C36 C37 118.9(3) . .
C35 C36 H36 120.6 . .
C37 C36 H36 120.6 . .
C38 C37 C36 121.1(3) . .
C38 C37 N7 118.7(3) . .
C36 C37 N7 120.1(3) . .
C37 C38 C39 118.5(3) . .
C37 C38 H38 120.8 . .
C39 C38 H38 120.8 . .
C38 C39 C34 121.4(3) . .
C38 C39 H39 119.3 . .
C34 C39 H39 119.3 . .
C41 C40 N7 106.8(3) . .
C41 C40 H40 126.6 . .
N7 C40 H40 126.6 . .
C40 C41 N8 109.7(3) . .
C40 C41 H41 125.2 . .
N8 C41 H41 125.2 . .
N8 C42 N7 110.5(3) . .
N8 C42 H42 124.7 . .
N7 C42 H42 124.7 . .
O6 C43 O5 125.4(3) . .
O6 C43 C44 118.0(3) . .
O5 C43 C44 116.5(3) . .
C45 C44 C43 128.1(3) . .
C45 C44 S2 111.5(2) . .
C43 C44 S2 120.4(2) . .
C44 C45 C46 112.5(3) . .
C44 C45 H45 123.7 . .
C46 C45 H45 123.7 . .
C47 C46 C45 112.8(3) . .
C47 C46 H46 123.6 . .
C45 C46 H46 123.6 . .
C46 C47 C48 127.9(3) . .
C46 C47 S2 111.9(2) . .
C48 C47 S2 120.0(2) . .
O7 C48 O8 126.4(3) . .
O7 C48 C47 116.4(3) . .
O8 C48 C47 117.1(3) . .
O9 C49 O10 125.6(3) . .
O9 C49 C50 117.3(3) . .
O10 C49 C50 117.0(3) . .
C51 C50 C49 128.7(3) . .
C51 C50 S3 111.8(2) . .
C49 C50 S3 119.4(2) . .
C50 C51 C52 112.2(3) . .
C50 C51 H51 123.9 . .
C52 C51 H51 123.9 . .
C53 C52 C51 112.9(3) . .
C53 C52 H52 123.6 . .
C51 C52 H52 123.6 . .
C52 C53 C54 129.0(3) . .
C52 C53 S3 111.6(2) . .
C54 C53 S3 119.4(2) . .
O11 C54 O12 126.2(3) . .
O11 C54 C53 116.7(3) . .
O12 C54 C53 117.0(3) . .
C57 C55 N9 110.2(3) . .
C57 C55 H55 124.9 . .
N9 C55 H55 124.9 . .
N9 C56 N10 112.2(3) . .
N9 C56 H56 123.9 . .
N10 C56 H56 123.9 . .
C55 C57 N10 105.6(3) . .
C55 C57 H57 127.2 . .
N10 C57 H57 127.2 . .
C63 C58 C59 120.8(3) . .
C63 C58 N10 120.8(3) . .
C59 C58 N10 118.4(3) . .
C60 C59 C58 119.5(3) . .
C60 C59 H59 120.2 . .
C58 C59 H59 120.2 . .
C59 C60 C61 120.6(3) . .
C59 C60 H60 119.7 . .
C61 C60 H60 119.7 . .
C62 C61 C60 118.4(3) . .
C62 C61 C64 120.5(3) . .
C60 C61 C64 121.1(3) . .
C63 C62 C61 121.3(3) . .
C63 C62 H62 119.4 . .
C61 C62 H62 119.4 . .
C58 C63 C62 119.3(3) . .
C58 C63 H63 120.3 . .
C62 C63 H63 120.3 . .
C69 C64 C65 117.8(3) . .
C69 C64 C61 121.1(3) . .
C65 C64 C61 121.1(3) . .
C66 C65 C64 120.4(3) . .
C66 C65 H65 119.8 . .
C64 C65 H65 119.8 . .
C65 C66 C67 120.1(3) . .
C65 C66 H66 119.9 . .
C67 C66 H66 119.9 . .
C68 C67 C66 120.0(3) . .
C68 C67 N11 119.0(3) . .
C66 C67 N11 121.0(3) . .
C69 C68 C67 119.2(3) . .
C69 C68 H68 120.4 . .
C67 C68 H68 120.4 . .
C68 C69 C64 122.4(3) . .
C68 C69 H69 118.8 . .
C64 C69 H69 118.8 . .
C71 C70 N11 106.2(3) . .
C71 C70 H70 126.9 . .
N11 C70 H70 126.9 . .
C70 C71 N12 110.1(3) . .
C70 C71 H71 125.0 . .
N12 C71 H71 125.0 . .
N12 C72 N11 112.2(3) . .
N12 C72 H72 123.9 . .
N11 C72 H72 123.9 . .
N13 C73 N14 111.6(3) . .
N13 C73 H73 124.2 . .
N14 C73 H73 124.2 . .
C75 C74 N13 109.8(3) . .
C75 C74 H74 125.1 . .
N13 C74 H74 125.1 . .
C74 C75 N14 106.2(3) . .
C74 C75 H75 126.9 . .
N14 C75 H75 126.9 . .
C81 C76 C77 119.6(3) . .
C81 C76 N14 120.6(3) . .
C77 C76 N14 119.7(3) . .
C78 C77 C76 119.6(3) . .
C78 C77 H77 120.2 . .
C76 C77 H77 120.2 . .
C77 C78 C79 121.9(3) . .
C77 C78 H78 119.1 . .
C79 C78 H78 119.1 . .
C80 C79 C78 117.2(3) . .
C80 C79 C82 122.7(3) . .
C78 C79 C82 120.1(3) . .
C81 C80 C79 121.8(3) . .
C81 C80 H80 119.1 . .
C79 C80 H80 119.1 . .
C80 C81 C76 119.9(3) . .
C80 C81 H81 120.1 . .
C76 C81 H81 120.1 . .
C87 C82 C83 117.4(3) . .
C87 C82 C79 121.3(3) . .
C83 C82 C79 121.3(3) . .
C84 C83 C82 120.9(3) . .
C84 C83 H83 119.5 . .
C82 C83 H83 119.5 . .
C85 C84 C83 120.5(3) . .
C85 C84 H84 119.8 . .
C83 C84 H84 119.8 . .
C86 C85 C84 119.8(3) . .
C86 C85 N15 118.5(3) . .
C84 C85 N15 121.5(3) . .
C85 C86 C87 119.5(3) . .
C85 C86 H86 120.2 . .
C87 C86 H86 120.2 . .
C82 C87 C86 121.7(3) . .
C82 C87 H87 119.1 . .
C86 C87 H87 119.1 . .
C89 C88 N15 105.7(3) . .
C89 C88 H88 127.1 . .
N15 C88 H88 127.1 . .
C88 C89 N16 109.7(3) . .
C88 C89 H89 125.1 . .
N16 C89 H89 125.1 . .
N16 C90 N15 111.8(3) . .
N16 C90 H90 124.1 . .
N15 C90 H90 124.1 . .
O13 C91 O14 125.6(4) . .
O13 C91 C92 117.6(4) . .
O14 C91 C92 116.8(4) . .
C93 C92 C91 125.9(4) . .
C93 C92 S4 111.0(3) . .
C91 C92 S4 123.1(3) . .
C92 C93 C94 113.2(3) . .
C92 C93 H93 123.4 . .
C94 C93 H93 123.4 . .
C95 C94 C93 112.5(3) . .
C95 C94 H94 123.7 . .
C93 C94 H94 123.7 . .
C94 C95 C96 128.1(3) . .
C94 C95 S4 111.0(2) . .
C96 C95 S4 120.9(2) . .
O15 C96 O16 126.5(3) . .
O15 C96 C95 117.2(3) . .
O16 C96 C95 116.2(3) . .
C21 S1 C20 92.11(15) . .
C47 S2 C44 91.19(15) . .
C53 S3 C50 91.51(15) . .
C92 S4 C95 92.22(16) . .

loop_
_geom_bond_atom_site_label_1
_geom_bond_atom_site_label_2
_geom_bond_distance
_geom_bond_site_symmetry_2
Co1 O1 2.063(2) .
Co1 O4 2.094(2) 1_455
Co1 N1 2.107(3) .
Co1 N8 2.116(3) 1_445
Co1 O17 2.136(2) .
Co1 O20 2.199(2) .
Co2 O2 2.092(2) .
Co2 N5 2.095(3) .
Co2 O5 2.101(2) .
Co2 O18 2.103(2) .
Co2 N4 2.118(3) 1_456
Co2 O20 2.206(2) .
Co3 O11 2.087(2) 1_655
Co3 N12 2.093(3) 1_445
Co3 O9 2.104(2) .
Co3 O8 2.112(2) .
Co3 N16 2.114(2) 1_654
Co3 O21 2.243(2) .
Co4 O12 2.078(2) 1_655
Co4 N13 2.091(3) .
Co4 O7 2.119(2) .
Co4 N9 2.132(3) .
Co4 O19 2.138(2) .
Co4 O21 2.168(2) .
N1 C1 1.310(4) .
N1 C2 1.391(4) .
N2 C1 1.349(4) .
N2 C3 1.380(4) .
N2 C4 1.440(4) .
N3 C16 1.344(4) .
N3 C18 1.377(4) .
N3 C13 1.425(4) .
N4 C16 1.313(4) .
N4 C17 1.387(4) .
N4 Co2 2.118(3) 1_654
N5 C26 1.318(4) .
N5 C25 1.379(4) .
N6 C26 1.360(4) .
N6 C27 1.362(4) .
N6 C28 1.438(4) .
N7 C42 1.363(4) .
N7 C40 1.382(4) .
N7 C37 1.429(4) .
N8 C42 1.322(4) .
N8 C41 1.377(4) .
N8 Co1 2.116(3) 1_665
N9 C56 1.317(4) .
N9 C55 1.392(4) .
N10 C56 1.348(4) .
N10 C57 1.393(4) .
N10 C58 1.434(4) .
N11 C72 1.345(4) .
N11 C70 1.395(4) .
N11 C67 1.427(4) .
N12 C72 1.327(4) .
N12 C71 1.380(4) .
N12 Co3 2.093(3) 1_665
N13 C73 1.319(4) .
N13 C74 1.377(4) .
N14 C73 1.348(4) .
N14 C75 1.378(4) .
N14 C76 1.437(4) .
N15 C90 1.343(4) .
N15 C88 1.392(4) .
N15 C85 1.430(4) .
N16 C90 1.318(4) .
N16 C89 1.375(4) .
N16 Co3 2.114(2) 1_456
O1 C19 1.274(4) .
O2 C19 1.242(4) .
O3 C22 1.259(4) .
O4 C22 1.259(4) .
O4 Co1 2.094(2) 1_655
O5 C43 1.260(4) .
O6 C43 1.253(4) .
O7 C48 1.263(4) .
O8 C48 1.266(4) .
O9 C49 1.257(4) .
O10 C49 1.263(4) .
O11 C54 1.251(4) .
O11 Co3 2.087(2) 1_455
O12 C54 1.260(4) .
O12 Co4 2.078(2) 1_455
O13 C91 1.226(6) .
O14 C91 1.280(6) .
O15 C96 1.255(4) .
O16 C96 1.271(4) .
O17 H17A 0.820(10) .
O17 H17B 0.826(10) .
O18 H18A 0.830(10) .
O18 H18B 0.824(10) .
O19 H19A 0.827(10) .
O19 H19B 0.829(10) .
O20 H20A 0.9700 .
O20 H20B 0.9700 .
O21 H21A 0.9700 .
O21 H21B 0.9700 .
C1 H1 0.9300 .
C2 C3 1.356(4) .
C2 H2 0.9300 .
C3 H3 0.9300 .
C4 C5 1.369(5) .
C4 C9 1.376(5) .
C5 C6 1.395(5) .
C5 H5 0.9300 .
C6 C7 1.398(5) .
C6 H6 0.9300 .
C7 C8 1.387(5) .
C7 C10 1.495(4) .
C8 C9 1.391(5) .
C8 H8 0.9300 .
C9 H9 0.9300 .
C10 C15 1.373(5) .
C10 C11 1.381(5) .
C11 C12 1.390(5) .
C11 H11 0.9300 .
C12 C13 1.388(5) .
C12 H12 0.9300 .
C13 C14 1.387(5) .
C14 C15 1.387(5) .
C14 H14 0.9300 .
C15 H15 0.9300 .
C16 H16 0.9300 .
C17 C18 1.347(5) .
C17 H17 0.9300 .
C18 H18 0.9300 .
C19 C20 1.494(4) .
C20 C24 1.378(4) .
C20 S1 1.720(3) .
C21 C23 1.367(4) .
C21 C22 1.486(4) .
C21 S1 1.713(3) .
C23 C24 1.421(4) .
C23 H23 0.9300 .
C24 H24 0.9300 .
C25 C27 1.355(5) .
C25 H25 0.9300 .
C26 H26 0.9300 .
C27 H27 0.9300 .
C28 C29 1.390(5) .
C28 C33 1.390(4) .
C29 C30 1.390(5) .
C29 H29 0.9300 .
C30 C31 1.399(4) .
C30 H30 0.9300 .
C31 C32 1.412(5) .
C31 C34 1.478(4) .
C32 C33 1.379(5) .
C32 H32 0.9300 .
C33 H33 0.9300 .
C34 C35 1.389(5) .
C34 C39 1.400(4) .
C35 C36 1.381(4) .
C35 H35 0.9300 .
C36 C37 1.391(4) .
C36 H36 0.9300 .
C37 C38 1.391(5) .
C38 C39 1.398(4) .
C38 H38 0.9300 .
C39 H39 0.9300 .
C40 C41 1.344(5) .
C40 H40 0.9300 .
C41 H41 0.9300 .
C42 H42 0.9300 .
C43 C44 1.492(4) .
C44 C45 1.367(5) .
C44 S2 1.727(3) .
C45 C46 1.410(5) .
C45 H45 0.9300 .
C46 C47 1.360(5) .
C46 H46 0.9300 .
C47 C48 1.495(4) .
C47 S2 1.720(3) .
C49 C50 1.492(4) .
C50 C51 1.363(4) .
C50 S3 1.726(3) .
C51 C52 1.427(5) .
C51 H51 0.9300 .
C52 C53 1.362(4) .
C52 H52 0.9300 .
C53 C54 1.493(4) .
C53 S3 1.724(3) .
C55 C57 1.356(4) .
C55 H55 0.9300 .
C56 H56 0.9300 .
C57 H57 0.9300 .
C58 C63 1.384(4) .
C58 C59 1.394(5) .
C59 C60 1.391(4) .
C59 H59 0.9300 .
C60 C61 1.405(4) .
C60 H60 0.9300 .
C61 C62 1.398(5) .
C61 C64 1.493(4) .
C62 C63 1.390(4) .
C62 H62 0.9300 .
C63 H63 0.9300 .
C64 C69 1.387(5) .
C64 C65 1.402(5) .
C65 C66 1.389(5) .
C65 H65 0.9300 .
C66 C67 1.390(5) .
C66 H66 0.9300 .
C67 C68 1.384(5) .
C68 C69 1.378(4) .
C68 H68 0.9300 .
C69 H69 0.9300 .
C70 C71 1.355(5) .
C70 H70 0.9300 .
C71 H71 0.9300 .
C72 H72 0.9300 .
C73 H73 0.9300 .
C74 C75 1.355(5) .
C74 H74 0.9300 .
C75 H75 0.9300 .
C76 C81 1.385(4) .
C76 C77 1.389(4) .
C77 C78 1.382(4) .
C77 H77 0.9300 .
C78 C79 1.396(4) .
C78 H78 0.9300 .
C79 C80 1.388(4) .
C79 C82 1.491(4) .
C80 C81 1.384(4) .
C80 H80 0.9300 .
C81 H81 0.9300 .
C82 C87 1.389(5) .
C82 C83 1.401(4) .
C83 C84 1.386(4) .
C83 H83 0.9300 .
C84 C85 1.381(5) .
C84 H84 0.9300 .
C85 C86 1.377(5) .
C86 C87 1.398(5) .
C86 H86 0.9300 .
C87 H87 0.9300 .
C88 C89 1.361(4) .
C88 H88 0.9300 .
C89 H89 0.9300 .
C90 H90 0.9300 .
C91 C92 1.516(5) .
C92 C93 1.374(5) .
C92 S4 1.709(4) .
C93 C94 1.410(5) .
C93 H93 0.9300 .
C94 C95 1.371(4) .
C94 H94 0.9300 .
C95 C96 1.501(4) .
C95 S4 1.728(3) .

loop_
_platon_squeeze_void_nr
_platon_squeeze_void_average_x
_platon_squeeze_void_average_y
_platon_squeeze_void_average_z
_platon_squeeze_void_volume
_platon_squeeze_void_count_electrons
1 -0.159 0.413 0.294 199.6 61.1
